data_1567388
loop_
_publ_author_name
'Wang, Zhaoyu'
'Zou, Xinhui'
'Xie, Yi'
'Zhang, Haoke'
'Hu, Lianrui'
'Chan, Christopher C. S.'
'Zhang, Ruoyao'
'Guo, Jing'
'Kwok, Ryan T. K.'
'Lam, Jacky W. Y.'
'Williams, Ian D.'
'Zeng, Zebing'
'Wong, Kam Sing'
'Sherrill, C. David'
'Ye, Ruquan'
'Tang, Ben Zhong'

_publ_section_title
;
 A nonconjugated radical polymer with stable red luminescence in the solid
 state.
;
_journal_issue 10
_journal_name_full 'Materials horizons'
_journal_page_first 2564
_journal_page_last 2571
_journal_paper_doi 10.1039/d2mh00808d
_journal_volume 9
_journal_year 2022
_chemical_formula_moiety 'C12 H22 N O3'
_chemical_formula_sum 'C12 H22 N O3'
_chemical_formula_weight 228.30
_space_group_crystal_system monoclinic
_space_group_IT_number 11
_space_group_name_Hall '-P 2yb'
_space_group_name_H-M_alt 'P 1 21/m 1'
_atom_sites_solution_hydrogens geom
_atom_sites_solution_primary dual
_audit_creation_date 2020-04-29
_audit_creation_method
;
Olex2 1.2
(compiled 2018.05.29 svn.r3508 for OlexSys, GUI svn.r5506)
;
_audit_update_record
;
2020-11-18 deposited with the CCDC.	2022-07-08 downloaded from the CCDC.
;
_cell_angle_alpha 90
_cell_angle_beta 103.897(2)
_cell_angle_gamma 90
_cell_formula_units_Z 2
_cell_length_a 5.81660(10)
_cell_length_b 11.4718(2)
_cell_length_c 9.5696(2)
_cell_measurement_reflns_used 2336
_cell_measurement_temperature 100.2(8)
_cell_measurement_theta_max 73.2200
_cell_measurement_theta_min 4.7440
_cell_volume 619.86(2)
_computing_cell_refinement 'CrysAlisPro 1.171.39.46 (Rigaku OD, 2018)'
_computing_data_collection 'CrysAlisPro 1.171.39.46 (Rigaku OD, 2018)'
_computing_data_reduction 'CrysAlisPro 1.171.39.46 (Rigaku OD, 2018)'
_computing_molecular_graphics 'Olex2 (Dolomanov et al., 2009)'
_computing_publication_material 'Olex2 (Dolomanov et al., 2009)'
_computing_structure_refinement 'ShelXL (Sheldrick, 2015)'
_computing_structure_solution 'ShelXT (Sheldrick, 2015)'
_diffrn_ambient_environment N~2~
_diffrn_ambient_temperature 100.2(8)
_diffrn_detector 'CCD plate'
_diffrn_detector_area_resol_mean 10.3577
_diffrn_detector_type Atlas
_diffrn_measured_fraction_theta_full 0.995
_diffrn_measured_fraction_theta_max 0.963
_diffrn_measurement_details
;
List of Runs (angles in degrees, time in seconds):

  # Type    Start    End  Width  t~exp~   \w     \q     \k     \f   Frames
#--------------------------------------------------------------------------
  1  \w     24.00 110.00   1.00    3.00    --  106.99 -94.00-180.00   86
  2  \w   -115.00 -25.00   1.00    2.00    --  -40.57 -57.00  60.00   90
  3  \w   -115.00 -90.00   1.00    2.00    --  -40.57-132.00-133.00   25
  4  \w    -64.00  33.00   1.00    2.00    --  -40.57  37.00-150.00   97
  5  \w      1.00  83.00   1.00    2.00    --   40.57 -99.00 -60.00   82
  6  \w     79.00 109.00   1.00    3.00    --  106.99  45.00 150.00   30
  7  \w     49.00 128.00   1.00    3.00    --  106.99 -77.00-120.00   79
  8  \w     40.00 135.00   1.00    3.00    --  106.99 -30.00 -30.00   95
  9  \w    143.00 178.00   1.00    3.00    --  106.99  45.00 150.00   35
 10  \w     30.00 117.00   1.00    3.00    --  106.99 -30.00 150.00   87
 11  \w     78.00 175.00   1.00    3.00    --  106.99  30.00 -30.00   97
 12  \w     42.00 110.00   1.00    3.00    --  106.99 -94.00  60.00   68
;
_diffrn_measurement_device 'kappa diffractometer'
_diffrn_measurement_device_type 'SuperNova, Dual, Cu at zero, Atlas'
_diffrn_measurement_method '\w scans'
_diffrn_orient_matrix_type 'CrysAlisPro convention (1999,Acta A55,543-557)'
_diffrn_orient_matrix_UB_11 -0.2466544000
_diffrn_orient_matrix_UB_12 -0.0204755000
_diffrn_orient_matrix_UB_13 -0.1003415000
_diffrn_orient_matrix_UB_21 0.0397321000
_diffrn_orient_matrix_UB_22 -0.1326771000
_diffrn_orient_matrix_UB_23 0.0136331000
_diffrn_orient_matrix_UB_31 -0.1097306000
_diffrn_orient_matrix_UB_32 -0.0018851000
_diffrn_orient_matrix_UB_33 0.1313672000
_diffrn_radiation_monochromator mirror
_diffrn_radiation_probe x-ray
_diffrn_radiation_type CuK\a
_diffrn_radiation_wavelength 1.54184
_diffrn_reflns_av_R_equivalents 0.0099
_diffrn_reflns_av_unetI/netI 0.0105
_diffrn_reflns_Laue_measured_fraction_full 0.995
_diffrn_reflns_Laue_measured_fraction_max 0.963
_diffrn_reflns_limit_h_max 6
_diffrn_reflns_limit_h_min -7
_diffrn_reflns_limit_k_max 13
_diffrn_reflns_limit_k_min -13
_diffrn_reflns_limit_l_max 11
_diffrn_reflns_limit_l_min -9
_diffrn_reflns_number 3277
_diffrn_reflns_point_group_measured_fraction_full 0.995
_diffrn_reflns_point_group_measured_fraction_max 0.963
_diffrn_reflns_theta_full 67.684
_diffrn_reflns_theta_max 73.331
_diffrn_reflns_theta_min 4.760
_diffrn_source 'micro-focus sealed X-ray tube'
_diffrn_source_current 0.80
_diffrn_source_power 0.040
_diffrn_source_target Cu
_diffrn_source_type 'SuperNova (Cu) X-ray Source'
_diffrn_source_voltage 50
_exptl_absorpt_coefficient_mu 0.703
_exptl_absorpt_correction_T_max 1.00000
_exptl_absorpt_correction_T_min 0.91990
_exptl_absorpt_correction_type multi-scan
_exptl_absorpt_process_details
;
CrysAlisPro 1.171.39.46 (Rigaku Oxford Diffraction, 2018)
Empirical absorption correction using spherical harmonics,
 implemented in SCALE3 ABSPACK scaling algorithm.
;
_exptl_crystal_colour red
_exptl_crystal_colour_primary red
_exptl_crystal_density_diffrn 1.223
_exptl_crystal_description block
_exptl_crystal_F_000 250
_exptl_crystal_size_max 0.18
_exptl_crystal_size_mid 0.15
_exptl_crystal_size_min 0.12
_refine_diff_density_max 0.246
_refine_diff_density_min -0.173
_refine_diff_density_rms 0.034
_refine_ls_extinction_method none
_refine_ls_goodness_of_fit_ref 1.047
_refine_ls_hydrogen_treatment constr
_refine_ls_matrix_type full
_refine_ls_number_parameters 96
_refine_ls_number_reflns 1266
_refine_ls_number_restraints 0
_refine_ls_restrained_S_all 1.047
_refine_ls_R_factor_all 0.0368
_refine_ls_R_factor_gt 0.0357
_refine_ls_shift/su_max 0.000
_refine_ls_shift/su_mean 0.000
_refine_ls_structure_factor_coef Fsqd
_refine_ls_weighting_details 'w=1/[\s^2^(Fo^2^)+(0.0476P)^2^+0.1813P] where P=(Fo^2^+2Fc^2^)/3'
_refine_ls_weighting_scheme calc
_refine_ls_wR_factor_gt 0.0924
_refine_ls_wR_factor_ref 0.0931
_reflns_Friedel_coverage 0.000
_reflns_number_gt 1210
_reflns_number_total 1266
_reflns_threshold_expression 'I > 2\s(I)'
_cod_data_source_file d2mh00808d2.cif
_cod_data_source_block zwang1cult
_cod_depositor_comments 'Adding full bibliography for 1567388.cif.'
_cod_database_code 1567388
_shelx_shelxl_version_number 2014/7
_shelx_space_group_comment
;
The symmetry employed for this shelxl refinement is uniquely defined
by the following loop, which should always be used as a source of
symmetry information in preference to the above space-group names.
They are only intended as comments.
;
_shelx_estimated_absorpt_t_max 0.920
_shelx_estimated_absorpt_t_min 0.884
_reflns_odcompleteness_completeness 99.66
_reflns_odcompleteness_iscentric 1
_reflns_odcompleteness_theta 66.97
_olex2_refinement_description
;
1. Fixed Uiso
 At 1.2 times of:
  All C(H) groups, All C(H,H) groups
 At 1.5 times of:
  All C(H,H,H) groups
2. Others
 Fixed Sof: O1(0.5) O2(0.5) H1A(0.5) H1B(0.5) H2(0.5) C3(0.5) H3A(0.5) H3B(0.5)
3.a Ternary CH refined with riding coordinates:
 C2(H2), C4(H4)
3.b Secondary CH2 refined with riding coordinates:
 C1(H1A,H1B), C3(H3A,H3B), C5(H5A,H5B)
3.c Idealised Me refined as rotating group:
 C7(H7A,H7B,H7C), C8(H8A,H8B,H8C)
;
_olex2_date_sample_data_collection 2019-04-30
_olex2_submission_special_instructions 'No special instructions were received'
_oxdiff_exptl_absorpt_empirical_details
;
Empirical correction (ABSPACK) includes:
- Absorption correction using spherical harmonics
- Frame scaling
;
_oxdiff_exptl_absorpt_empirical_full_max 1.185
_oxdiff_exptl_absorpt_empirical_full_min 0.865

loop_
_space_group_symop_operation_xyz
'x, y, z'
'-x, y+1/2, -z'
'-x, -y, -z'
'x, -y-1/2, z'

loop_
_atom_site_label
_atom_site_type_symbol
_atom_site_fract_x
_atom_site_fract_y
_atom_site_fract_z
_atom_site_U_iso_or_equiv
_atom_site_adp_type
_atom_site_occupancy
_atom_site_site_symmetry_order
_atom_site_calc_flag
_atom_site_refinement_flags_posn
_atom_site_refinement_flags_adp
_atom_site_refinement_flags_occupancy
_atom_site_disorder_assembly
_atom_site_disorder_group
O1 O 0.6266(3) 0.35565(13) 0.26589(16) 0.0291(4) Uani 0.5 1 d . . . A -1
O2 O 0.3021(2) 0.27902(10) 0.45522(13) 0.0204(4) Uani 0.5 1 d . . . A -1
O3 O -0.1350(2) 0.2500 0.89816(12) 0.0297(3) Uani 1 2 d S T P . .
N1 N -0.02376(19) 0.2500 0.79719(12) 0.0174(3) Uani 1 2 d S T P . .
C1 C 0.7237(3) 0.2500 0.22785(15) 0.0239(3) Uani 1 2 d S T P . .
H1A H 0.8654 0.2180 0.2959 0.029 Uiso 0.5 1 calc R . . A -1
H1B H 0.7173 0.2364 0.1248 0.029 Uiso 0.5 1 calc R . . A -1
C2 C 0.5000(2) 0.2500 0.27239(14) 0.0204(3) Uani 1 2 d S T P A .
H2 H 0.3536 0.2382 0.1939 0.025 Uiso 0.5 1 calc R . . B -1
C3 C 0.4854(3) 0.21248(16) 0.41974(19) 0.0186(4) Uani 0.5 1 d . . . A -1
H3A H 0.4486 0.1282 0.4204 0.022 Uiso 0.5 1 calc R . . A -1
H3B H 0.6377 0.2270 0.4901 0.022 Uiso 0.5 1 calc R . . A -1
C4 C 0.2770(2) 0.2500 0.59942(14) 0.0254(3) Uani 1 2 d S T P . .
H4 H 0.4357 0.2500 0.6690 0.031 Uiso 1 2 calc RS T P A .
C5 C 0.13999(17) 0.35804(9) 0.62017(11) 0.0249(3) Uani 1 1 d . . . . .
H5A H -0.0071 0.3612 0.5425 0.030 Uiso 1 1 calc R . . . .
H5B H 0.2358 0.4274 0.6100 0.030 Uiso 1 1 calc R . . . .
C6 C 0.07393(16) 0.36474(8) 0.76523(10) 0.0205(2) Uani 1 1 d . . . . .
C7 C 0.28900(19) 0.39640(10) 0.88760(12) 0.0301(3) Uani 1 1 d . . . . .
H7A H 0.2476 0.3873 0.9804 0.045 Uiso 1 1 calc GR . . . .
H7B H 0.3349 0.4774 0.8763 0.045 Uiso 1 1 calc GR . . . .
H7C H 0.4215 0.3446 0.8841 0.045 Uiso 1 1 calc GR . . . .
C8 C -0.1204(2) 0.45553(9) 0.75737(14) 0.0329(3) Uani 1 1 d . . . . .
H8A H -0.2616 0.4323 0.6842 0.049 Uiso 1 1 calc GR . . . .
H8B H -0.0648 0.5314 0.7317 0.049 Uiso 1 1 calc GR . . . .
H8C H -0.1596 0.4613 0.8512 0.049 Uiso 1 1 calc GR . . . .

loop_
_atom_site_aniso_label
_atom_site_aniso_U_11
_atom_site_aniso_U_22
_atom_site_aniso_U_33
_atom_site_aniso_U_23
_atom_site_aniso_U_13
_atom_site_aniso_U_12
O1 0.0385(8) 0.0230(8) 0.0321(8) 0.0043(6) 0.0206(6) -0.0011(6)
O2 0.0182(6) 0.0293(12) 0.0156(6) 0.0060(5) 0.0077(4) 0.0059(5)
O3 0.0354(6) 0.0334(6) 0.0280(5) 0.000 0.0231(5) 0.000
N1 0.0192(6) 0.0179(6) 0.0178(5) 0.000 0.0094(4) 0.000
C1 0.0249(7) 0.0299(8) 0.0193(6) 0.000 0.0099(5) 0.000
C2 0.0200(7) 0.0248(7) 0.0169(6) 0.000 0.0052(5) 0.000
C3 0.0180(8) 0.0190(9) 0.0201(9) -0.0003(6) 0.0070(7) -0.0005(6)
C4 0.0153(6) 0.0496(10) 0.0121(6) 0.000 0.0047(5) 0.000
C5 0.0181(5) 0.0329(6) 0.0238(5) 0.0107(4) 0.0051(4) -0.0030(4)
C6 0.0205(5) 0.0171(5) 0.0248(5) 0.0003(4) 0.0070(4) -0.0029(4)
C7 0.0291(6) 0.0297(6) 0.0303(5) -0.0084(4) 0.0047(4) -0.0068(4)
C8 0.0304(6) 0.0181(5) 0.0513(7) 0.0011(5) 0.0124(5) 0.0018(4)

loop_
_atom_type_symbol
_atom_type_description
_atom_type_scat_dispersion_real
_atom_type_scat_dispersion_imag
_atom_type_scat_source
C C 0.0181 0.0091 'International Tables Vol C Tables 4.2.6.8 and 6.1.1.4'
H H 0.0000 0.0000 'International Tables Vol C Tables 4.2.6.8 and 6.1.1.4'
N N 0.0311 0.0180 'International Tables Vol C Tables 4.2.6.8 and 6.1.1.4'
O O 0.0492 0.0322 'International Tables Vol C Tables 4.2.6.8 and 6.1.1.4'

loop_
_geom_angle_atom_site_label_1
_geom_angle_atom_site_label_2
_geom_angle_atom_site_label_3
_geom_angle
_geom_angle_site_symmetry_1
_geom_angle_site_symmetry_3
_geom_angle_publ_flag
C1 O1 C2 61.82(9) . . ?
C3 O2 C4 110.80(12) . . ?
O3 N1 C6 116.02(6) . 4_565 ?
O3 N1 C6 116.02(6) . . ?
C6 N1 C6 123.52(10) 4_565 . ?
O1 C1 H1A 117.8 . . ?
O1 C1 H1B 117.8 . . ?
O1 C1 C2 59.30(7) . . ?
H1A C1 H1B 115.0 . . ?
C2 C1 H1A 117.8 . . ?
C2 C1 H1B 117.8 . . ?
O1 C2 C1 58.88(7) . . ?
O1 C2 H2 115.9 . . ?
O1 C2 C3 115.61(12) . . ?
C1 C2 H2 115.9 . . ?
C1 C2 C3 122.04(13) . . ?
C3 C2 H2 115.9 . . ?
O2 C3 C2 106.69(13) . . ?
O2 C3 H3A 110.4 . . ?
O2 C3 H3B 110.4 . . ?
C2 C3 H3A 110.4 . . ?
C2 C3 H3B 110.4 . . ?
H3A C3 H3B 108.6 . . ?
O2 C4 H4 110.1 . . ?
O2 C4 C5 96.47(7) . . ?
O2 C4 C5 119.09(9) . 4_565 ?
C5 C4 H4 110.1 . . ?
C5 C4 H4 110.1 4_565 . ?
C5 C4 C5 110.08(11) 4_565 . ?
C4 C5 H5A 108.6 . . ?
C4 C5 H5B 108.6 . . ?
C4 C5 C6 114.57(8) . . ?
H5A C5 H5B 107.6 . . ?
C6 C5 H5A 108.6 . . ?
C6 C5 H5B 108.6 . . ?
N1 C6 C5 109.42(8) . . ?
N1 C6 C7 109.39(8) . . ?
N1 C6 C8 107.33(8) . . ?
C5 C6 C7 111.56(8) . . ?
C8 C6 C5 109.53(8) . . ?
C8 C6 C7 109.51(9) . . ?
C6 C7 H7A 109.5 . . ?
C6 C7 H7B 109.5 . . ?
C6 C7 H7C 109.5 . . ?
H7A C7 H7B 109.5 . . ?
H7A C7 H7C 109.5 . . ?
H7B C7 H7C 109.5 . . ?
C6 C8 H8A 109.5 . . ?
C6 C8 H8B 109.5 . . ?
C6 C8 H8C 109.5 . . ?
H8A C8 H8B 109.5 . . ?
H8A C8 H8C 109.5 . . ?
H8B C8 H8C 109.5 . . ?

loop_
_geom_bond_atom_site_label_1
_geom_bond_atom_site_label_2
_geom_bond_distance
_geom_bond_site_symmetry_2
_geom_bond_publ_flag
O1 C1 1.4209(16) . ?
O1 C2 1.4271(16) . ?
O2 C3 1.417(2) . ?
O2 C4 1.4604(17) . ?
O3 N1 1.2855(15) . ?
N1 C6 1.4942(10) 4_565 ?
N1 C6 1.4942(10) . ?
C1 H1A 0.9900 . ?
C1 H1B 0.9900 . ?
C1 C2 1.4630(19) . ?
C2 H2 1.0000 . ?
C2 C3 1.496(2) . ?
C3 H3A 0.9900 . ?
C3 H3B 0.9900 . ?
C4 H4 1.0000 . ?
C4 C5 1.5123(13) . ?
C4 C5 1.5123(13) 4_565 ?
C5 H5A 0.9900 . ?
C5 H5B 0.9900 . ?
C5 C6 1.5287(13) . ?
C6 C7 1.5377(13) . ?
C6 C8 1.5254(14) . ?
C7 H7A 0.9800 . ?
C7 H7B 0.9800 . ?
C7 H7C 0.9800 . ?
C8 H8A 0.9800 . ?
C8 H8B 0.9800 . ?
C8 H8C 0.9800 . ?

loop_
_geom_torsion_atom_site_label_1
_geom_torsion_atom_site_label_2
_geom_torsion_atom_site_label_3
_geom_torsion_atom_site_label_4
_geom_torsion
_geom_torsion_site_symmetry_1
_geom_torsion_site_symmetry_2
_geom_torsion_site_symmetry_3
_geom_torsion_site_symmetry_4
_geom_torsion_publ_flag
O1 C1 C2 C3 -102.58(13) . . . . ?
O1 C2 C3 O2 80.30(17) . . . . ?
O2 C4 C5 C6 -179.66(9) . . . . ?
O3 N1 C6 C5 -164.93(10) . . . . ?
O3 N1 C6 C7 72.58(12) . . . . ?
O3 N1 C6 C8 -46.15(13) . . . . ?
C1 O1 C2 C3 113.45(14) . . . . ?
C1 C2 C3 O2 148.20(9) . . . . ?
C3 O2 C4 C5 -80.69(16) . . . 4_565 ?
C3 O2 C4 C5 162.02(12) . . . . ?
C4 O2 C3 C2 -178.91(10) . . . . ?
C4 C5 C6 N1 -46.08(11) . . . . ?
C4 C5 C6 C7 75.11(11) . . . . ?
C4 C5 C6 C8 -163.48(9) . . . . ?
C5 C4 C5 C6 56.12(14) 4_565 . . . ?
C6 N1 C6 C5 39.73(15) 4_565 . . . ?
C6 N1 C6 C7 -82.76(13) 4_565 . . . ?
C6 N1 C6 C8 158.51(9) 4_565 . . . ?
